data_4073175
loop_
_publ_author_name
'Patra, Sanjib K.'
'Bera, Jitendra K.'

_publ_section_title
;
 C&#x2212;C Bond Forming Reaction through Aldol-Type Addition Mediated by
 a [Ru2(CO)4]2+Core
;
_journal_issue 10
_journal_name_full Organometallics
_journal_page_first 2598
_journal_paper_doi 10.1021/om070139j
_journal_volume 26
_journal_year 2007
_chemical_formula_sum 'C33 H32 F6 N4 O13 Ru2 S2'
_chemical_formula_weight 1072.89
_chemical_name_systematic
; 
 ? 
;
_space_group_IT_number 15
_symmetry_cell_setting monoclinic
_symmetry_space_group_name_Hall '-C 2yc'
_symmetry_space_group_name_H-M 'C 1 2/c 1'
_atom_sites_solution_hydrogens geom
_atom_sites_solution_primary direct
_atom_sites_solution_secondary difmap
_audit_creation_method SHELXL-97
_cell_angle_alpha 90.00
_cell_angle_beta 127.424(2)
_cell_angle_gamma 90.00
_cell_formula_units_Z 4
_cell_length_a 23.639(3)
_cell_length_b 12.3280(14)
_cell_length_c 17.635(2)
_cell_measurement_temperature 100(2)
_cell_volume 4081.4(8)
_computing_cell_refinement 'Bruker SAINT'
_computing_data_collection 'Bruker APEX'
_computing_data_reduction 'Bruker SAINT'
_computing_molecular_graphics ORTEP
_computing_publication_material ciftab
_computing_structure_refinement 'SHELXL-97 (Sheldrick, 1997)'
_computing_structure_solution 'SHELXS-97 (Sheldrick, 1990)'
_diffrn_ambient_temperature 100(2)
_diffrn_measured_fraction_theta_full 0.993
_diffrn_measured_fraction_theta_max 0.993
_diffrn_measurement_device_type 'Bruker SMART APEX'
_diffrn_measurement_method 'omega scans'
_diffrn_radiation_monochromator graphite
_diffrn_radiation_source 'fine-focus sealed tube'
_diffrn_radiation_type MoK\a
_diffrn_radiation_wavelength 0.71073
_diffrn_reflns_av_R_equivalents 0.0335
_diffrn_reflns_av_sigmaI/netI 0.0411
_diffrn_reflns_limit_h_max 29
_diffrn_reflns_limit_h_min -24
_diffrn_reflns_limit_k_max 14
_diffrn_reflns_limit_k_min -15
_diffrn_reflns_limit_l_max 20
_diffrn_reflns_limit_l_min -22
_diffrn_reflns_number 11615
_diffrn_reflns_theta_full 26.37
_diffrn_reflns_theta_max 26.37
_diffrn_reflns_theta_min 1.98
_exptl_absorpt_coefficient_mu 0.936
_exptl_absorpt_correction_T_max 0.8349
_exptl_absorpt_correction_T_min 0.7861
_exptl_absorpt_correction_type multi-scan
_exptl_absorpt_process_details SADABS
_exptl_crystal_colour yellow
_exptl_crystal_density_diffrn 1.746
_exptl_crystal_density_method 'not measured'
_exptl_crystal_description block
_exptl_crystal_F_000 2144
_exptl_crystal_size_max 0.27
_exptl_crystal_size_mid 0.22
_exptl_crystal_size_min 0.20
_refine_diff_density_max 2.551
_refine_diff_density_min -0.682
_refine_diff_density_rms 0.150
_refine_ls_extinction_method none
_refine_ls_goodness_of_fit_ref 1.046
_refine_ls_hydrogen_treatment constr
_refine_ls_matrix_type full
_refine_ls_number_parameters 268
_refine_ls_number_reflns 4149
_refine_ls_number_restraints 1
_refine_ls_restrained_S_all 1.046
_refine_ls_R_factor_all 0.0603
_refine_ls_R_factor_gt 0.0498
_refine_ls_shift/su_max 0.001
_refine_ls_shift/su_mean 0.000
_refine_ls_structure_factor_coef Fsqd
_refine_ls_weighting_details 'calc w=1/[\s^2^(Fo^2^)+(0.0751P)^2^+14.3348P] where P=(Fo^2^+2Fc^2^)/3'
_refine_ls_weighting_scheme calc
_refine_ls_wR_factor_gt 0.1230
_refine_ls_wR_factor_ref 0.1290
_reflns_number_gt 3478
_reflns_number_total 4149
_reflns_threshold_expression >2sigma(I)
_cod_data_source_file om070139jsi20070307_094107.cif
_cod_data_source_block compound2a
_cod_depositor_comments
;
The following automatic conversions were performed:

'_symmetry_cell_setting' value 'Monoclinic' changed to 'monoclinic'
according to /home/saulius/struct/CIF-dictionaries/cif_core.dic
dictionary named 'cif_core.dic' version 2.4.1 from 2010-06-29.

Automatic conversion script
Id: cif_fix_values 1715 2011-07-08 13:25:40Z adriana 
;
_cod_original_cell_volume 4081.3(8)
_cod_original_sg_symbol_H-M C2/c
_cod_database_code 4073175

loop_
_symmetry_equiv_pos_as_xyz
'x, y, z'
'-x, y, -z+1/2'
'x+1/2, y+1/2, z'
'-x+1/2, y+1/2, -z+1/2'
'-x, -y, -z'
'x, -y, z-1/2'
'-x+1/2, -y+1/2, -z'
'x+1/2, -y+1/2, z-1/2'

loop_
_atom_site_label
_atom_site_type_symbol
_atom_site_fract_x
_atom_site_fract_y
_atom_site_fract_z
_atom_site_U_iso_or_equiv
_atom_site_adp_type
_atom_site_occupancy
_atom_site_symmetry_multiplicity
_atom_site_calc_flag
_atom_site_refinement_flags
_atom_site_disorder_assembly
_atom_site_disorder_group
Ru1 Ru 0.568871(17) 0.39741(3) 0.82037(2) 0.02045(13) Uani 1 1 d . . .
S1A S 0.78076(7) 0.44866(11) 0.84788(9) 0.0370(3) Uani 1 1 d . . .
N1 N 0.56369(18) 0.5468(3) 0.7491(3) 0.0233(8) Uani 1 1 d . . .
O1 O 0.60259(18) 0.2677(3) 0.7085(2) 0.0336(8) Uani 1 1 d . . .
O12 O 0.7829(2) 0.3969(3) 0.9225(3) 0.0507(10) Uani 1 1 d . . .
O2 O 0.5574(2) 0.1839(3) 0.8903(3) 0.0396(8) Uani 1 1 d . . .
N2 N 0.54221(18) 0.4950(3) 0.8962(2) 0.0231(7) Uani 1 1 d . . .
O11 O 0.7102(2) 0.4842(3) 0.7699(3) 0.0451(9) Uani 1 1 d . . .
C11 C 0.6177(2) 0.6171(4) 0.7973(3) 0.0287(10) Uani 1 1 d . . .
H11 H 0.6512 0.6078 0.8645 0.034 Uiso 1 1 calc R . .
C17 C 0.4189(3) 0.5849(4) 0.4580(3) 0.0322(10) Uani 1 1 d . . .
H17 H 0.3857 0.5888 0.3904 0.039 Uiso 1 1 calc R . .
C1 C 0.5906(2) 0.3184(4) 0.7513(3) 0.0261(9) Uani 1 1 d . . .
C18 C 0.5881(2) 0.5039(4) 0.9918(3) 0.0274(9) Uani 1 1 d . . .
O13 O 0.8205(3) 0.4003(4) 0.8220(4) 0.0673(14) Uani 1 1 d . . .
C2 C 0.5633(2) 0.2664(4) 0.8664(3) 0.0263(9) Uani 1 1 d . . .
C15 C 0.5151(2) 0.5634(4) 0.6528(3) 0.0229(9) Uani 1 1 d . . .
C12 C 0.6285(3) 0.7025(4) 0.7562(4) 0.0344(11) Uani 1 1 d . . .
H12 H 0.6675 0.7506 0.7949 0.041 Uiso 1 1 calc R . .
C13 C 0.5828(3) 0.7168(4) 0.6605(4) 0.0324(10) Uani 1 1 d . . .
H13 H 0.5904 0.7729 0.6306 0.039 Uiso 1 1 calc R . .
C19 C 0.6498(2) 0.4270(4) 1.0476(3) 0.0299(10) Uani 1 1 d . . .
H19A H 0.6325 0.3525 1.0239 0.036 Uiso 1 1 calc R . .
H19B H 0.6688 0.4292 1.1154 0.036 Uiso 1 1 calc R . .
C16 C 0.4733(3) 0.6575(4) 0.5066(3) 0.0317(10) Uani 1 1 d . . .
H16 H 0.4771 0.7145 0.4736 0.038 Uiso 1 1 calc R . .
C14 C 0.5240(2) 0.6471(4) 0.6061(3) 0.0286(10) Uani 1 1 d . . .
F12 F 0.7976(2) 0.6295(3) 0.9383(3) 0.0667(10) Uani 1 1 d . . .
F11 F 0.8263(3) 0.6397(4) 0.8462(4) 0.108(2) Uani 1 1 d . . .
F13 F 0.8949(2) 0.5563(5) 0.9790(4) 0.1069(18) Uani 1 1 d . . .
C1A C 0.8273(4) 0.5767(6) 0.9059(5) 0.0620(18) Uani 1 1 d . . .
O3 O 0.68101(16) 0.4432(3) 0.9413(2) 0.0332(7) Uani 1 1 d . . .
C20 C 0.7111(3) 0.4520(5) 1.0417(4) 0.0368(12) Uani 1 1 d . . .
C22 C 0.7702(3) 0.3733(5) 1.1000(4) 0.0412(12) Uani 1 1 d . . .
H22A H 0.7520 0.2993 1.0789 0.062 Uiso 1 1 calc R . .
H22B H 0.7904 0.3813 1.1674 0.062 Uiso 1 1 calc R . .
H22C H 0.8072 0.3872 1.0922 0.062 Uiso 1 1 calc R . .
C21 C 0.7403(3) 0.5694(5) 1.0765(4) 0.0453(13) Uani 1 1 d . . .
H21A H 0.7780 0.5833 1.0700 0.068 Uiso 1 1 calc R . .
H21B H 0.7597 0.5770 1.1436 0.068 Uiso 1 1 calc R . .
H21C H 0.7016 0.6217 1.0376 0.068 Uiso 1 1 calc R . .
C1S C 0.5000 -0.0964(10) 0.7500 0.085(4) Uiso 1 2 d SD . .
O1S O 0.5000 -0.2025(10) 0.7500 0.078(4) Uiso 0.50 2 d SPD A 1
C2S C 0.5513(6) -0.0336(8) 0.7447(7) 0.102(3) Uiso 1 1 d . A .
H2S1 H 0.5921 -0.0797 0.7651 0.153 Uiso 1 1 calc R . .
H2S2 H 0.5678 0.0297 0.7868 0.153 Uiso 1 1 calc R . .
H2S3 H 0.5277 -0.0096 0.6789 0.153 Uiso 1 1 calc R . .
O1S' O 0.4715(10) -0.1842(13) 0.6947(13) 0.062(5) Uiso 0.25 1 d PD . 2

loop_
_atom_site_aniso_label
_atom_site_aniso_U_11
_atom_site_aniso_U_22
_atom_site_aniso_U_33
_atom_site_aniso_U_23
_atom_site_aniso_U_13
_atom_site_aniso_U_12
Ru1 0.01451(19) 0.0291(2) 0.01621(19) 0.00055(13) 0.00853(15) 0.00193(14)
S1A 0.0279(6) 0.0514(8) 0.0356(7) 0.0048(6) 0.0213(6) 0.0043(6)
N1 0.0142(17) 0.032(2) 0.0231(18) -0.0021(15) 0.0109(15) -0.0009(15)
O1 0.0336(18) 0.0425(19) 0.0270(17) 0.0030(14) 0.0195(16) 0.0126(15)
O12 0.037(2) 0.073(3) 0.041(2) 0.0168(19) 0.0227(19) 0.010(2)
O2 0.040(2) 0.0357(19) 0.036(2) 0.0079(16) 0.0193(17) 0.0028(16)
N2 0.0168(17) 0.0309(19) 0.0227(18) 0.0012(15) 0.0127(15) 0.0006(15)
O11 0.034(2) 0.064(2) 0.0290(19) 0.0005(17) 0.0149(17) 0.0088(18)
C11 0.020(2) 0.036(2) 0.026(2) -0.0033(18) 0.0120(19) -0.0010(19)
C17 0.026(2) 0.049(3) 0.021(2) 0.004(2) 0.014(2) 0.000(2)
C1 0.022(2) 0.034(2) 0.019(2) 0.0079(18) 0.0111(18) 0.0083(19)
C18 0.021(2) 0.037(2) 0.023(2) -0.0026(18) 0.0125(19) -0.0026(19)
O13 0.059(3) 0.090(4) 0.073(3) 0.007(3) 0.050(3) 0.023(3)
C2 0.022(2) 0.032(2) 0.020(2) 0.0015(18) 0.0109(19) 0.0040(18)
C15 0.017(2) 0.030(2) 0.023(2) -0.0004(17) 0.0133(18) 0.0032(17)
C12 0.029(2) 0.031(2) 0.042(3) -0.008(2) 0.021(2) -0.009(2)
C13 0.033(3) 0.032(2) 0.037(3) 0.000(2) 0.024(2) -0.004(2)
C19 0.026(2) 0.041(3) 0.019(2) 0.0013(19) 0.012(2) 0.003(2)
C16 0.030(2) 0.039(3) 0.028(2) 0.006(2) 0.018(2) 0.001(2)
C14 0.026(2) 0.033(2) 0.031(3) 0.0007(19) 0.019(2) -0.0007(19)
F12 0.065(3) 0.076(2) 0.058(2) -0.019(2) 0.037(2) -0.017(2)
F11 0.163(6) 0.097(3) 0.117(4) -0.025(3) 0.113(4) -0.064(4)
F13 0.038(2) 0.154(5) 0.093(4) -0.023(3) 0.021(2) -0.023(3)
C1A 0.042(4) 0.086(5) 0.063(4) -0.009(4) 0.034(3) -0.018(3)
O3 0.0171(15) 0.058(2) 0.0198(16) 0.0013(15) 0.0086(13) 0.0028(15)
C20 0.024(2) 0.058(3) 0.028(3) 0.008(2) 0.016(2) 0.007(2)
C22 0.025(3) 0.063(3) 0.026(3) 0.011(2) 0.011(2) 0.011(2)
C21 0.040(3) 0.050(3) 0.041(3) -0.009(3) 0.022(3) -0.010(3)

loop_
_atom_type_symbol
_atom_type_description
_atom_type_scat_dispersion_real
_atom_type_scat_dispersion_imag
_atom_type_scat_source
C C 0.0033 0.0016 'International Tables Vol C Tables 4.2.6.8 and 6.1.1.4'
H H 0.0000 0.0000 'International Tables Vol C Tables 4.2.6.8 and 6.1.1.4'
N N 0.0061 0.0033 'International Tables Vol C Tables 4.2.6.8 and 6.1.1.4'
O O 0.0106 0.0060 'International Tables Vol C Tables 4.2.6.8 and 6.1.1.4'
Ru Ru -1.2594 0.8363 'International Tables Vol C Tables 4.2.6.8 and 6.1.1.4'
S S 0.1246 0.1234 'International Tables Vol C Tables 4.2.6.8 and 6.1.1.4'
F F 0.0171 0.0103 'International Tables Vol C Tables 4.2.6.8 and 6.1.1.4'

loop_
_geom_angle_atom_site_label_1
_geom_angle_atom_site_label_2
_geom_angle_atom_site_label_3
_geom_angle
_geom_angle_site_symmetry_1
_geom_angle_site_symmetry_3
C2 Ru1 C1 87.25(18) . .
C2 Ru1 N2 95.11(16) . .
C1 Ru1 N2 177.47(16) . .
C2 Ru1 N1 173.09(16) . .
C1 Ru1 N1 90.35(16) . .
N2 Ru1 N1 87.20(13) . .
C2 Ru1 O3 99.26(16) . .
C1 Ru1 O3 96.76(16) . .
N2 Ru1 O3 83.77(13) . .
N1 Ru1 O3 87.46(13) . .
C2 Ru1 Ru1 92.10(14) . 2_656
C1 Ru1 Ru1 93.33(14) . 2_656
N2 Ru1 Ru1 85.68(9) . 2_656
N1 Ru1 Ru1 81.56(9) . 2_656
O3 Ru1 Ru1 165.12(9) . 2_656
O13 S1A O12 116.9(3) . .
O13 S1A O11 115.7(3) . .
O12 S1A O11 112.6(2) . .
O13 S1A C1A 104.7(3) . .
O12 S1A C1A 101.3(3) . .
O11 S1A C1A 102.9(3) . .
C11 N1 C15 116.7(4) . .
C11 N1 Ru1 118.8(3) . .
C15 N1 Ru1 123.3(3) . .
C18 N2 C15 118.5(4) . 2_656
C18 N2 Ru1 120.4(3) . .
C15 N2 Ru1 120.1(3) 2_656 .
N1 C11 C12 124.6(4) . .
C16 C17 C18 119.8(4) . 2_656
O1 C1 Ru1 178.1(4) . .
N2 C18 C17 122.2(4) . 2_656
N2 C18 C19 119.5(4) . .
C17 C18 C19 118.3(4) 2_656 .
O2 C2 Ru1 176.6(4) . .
N1 C15 N2 117.0(4) . 2_656
N1 C15 C14 121.5(4) . .
N2 C15 C14 121.5(4) 2_656 .
C13 C12 C11 119.3(4) . .
C12 C13 C14 118.7(4) . .
C18 C19 C20 114.1(4) . .
C17 C16 C14 119.2(4) . .
C13 C14 C16 122.3(4) . .
C13 C14 C15 119.0(4) . .
C16 C14 C15 118.6(4) . .
F11 C1A F12 107.8(7) . .
F11 C1A F13 108.4(6) . .
F12 C1A F13 108.5(6) . .
F11 C1A S1A 110.6(5) . .
F12 C1A S1A 111.8(4) . .
F13 C1A S1A 109.6(6) . .
C20 O3 Ru1 126.7(3) . .
O3 C20 C22 110.6(4) . .
O3 C20 C19 106.4(4) . .
C22 C20 C19 110.4(4) . .
O3 C20 C21 108.6(4) . .
C22 C20 C21 109.2(5) . .
C19 C20 C21 111.6(4) . .
O1S C1S O1S' 35.7(9) . .
O1S C1S O1S' 35.7(9) . 2_656
O1S' C1S O1S' 71.5(18) . 2_656
O1S C1S C2S 121.3(6) . .
O1S' C1S C2S 116.5(9) . .
O1S' C1S C2S 113.5(10) 2_656 .
O1S C1S C2S 121.3(6) . 2_656
O1S' C1S C2S 113.5(10) . 2_656
O1S' C1S C2S 116.5(9) 2_656 2_656
C2S C1S C2S 117.4(12) . 2_656
C1S O1S' O1S' 54.3(9) . 2_656

loop_
_geom_bond_atom_site_label_1
_geom_bond_atom_site_label_2
_geom_bond_distance
_geom_bond_site_symmetry_2
Ru1 C2 1.848(5) .
Ru1 C1 1.859(4) .
Ru1 N2 2.159(3) .
Ru1 N1 2.190(4) .
Ru1 O3 2.241(3) .
Ru1 Ru1 2.6343(7) 2_656
S1A O13 1.402(4) .
S1A O12 1.436(4) .
S1A O11 1.441(4) .
S1A C1A 1.839(7) .
N1 C11 1.336(6) .
N1 C15 1.369(5) .
O1 C1 1.141(5) .
O2 C2 1.140(6) .
N2 C18 1.344(6) .
N2 C15 1.367(6) 2_656
C11 C12 1.388(7) .
C17 C16 1.359(7) .
C17 C18 1.410(6) 2_656
C18 C17 1.410(6) 2_656
C18 C19 1.501(6) .
C15 N2 1.367(6) 2_656
C15 C14 1.413(6) .
C12 C13 1.354(7) .
C13 C14 1.404(7) .
C19 C20 1.545(7) .
C16 C14 1.406(6) .
F12 C1A 1.314(8) .
F11 C1A 1.297(8) .
F13 C1A 1.333(8) .
O3 C20 1.456(6) .
C20 C22 1.485(7) .
C20 C21 1.560(8) .
C1S O1S 1.309(16) .
C1S O1S' 1.334(16) .
C1S O1S' 1.334(16) 2_656
C1S C2S 1.488(11) .
C1S C2S 1.488(11) 2_656
O1S' O1S' 1.56(4) 2_656
